data_4078090
loop_
_publ_author_name
'Balogh, J\'anos'
'Slawin, Alexandra M. Z.'
'Nolan, Steven P.'

_publ_section_title
;
 BulkyN-Heterocyclic Carbene IPr* in Selected Organo- and Transition
 Metal-Mediated Catalytic Applications
;
_journal_issue 8
_journal_name_full Organometallics
_journal_page_first 3259
_journal_paper_doi 10.1021/om300104j
_journal_volume 31
_journal_year 2012
_chemical_formula_moiety 'C72 H56 N2 Ni O3'
_chemical_formula_sum 'C72 H56 N2 Ni O3'
_chemical_formula_weight 1055.90
_chemical_name_systematic
; 
 ? 
;
_space_group_IT_number 14
_symmetry_cell_setting monoclinic
_symmetry_space_group_name_Hall '-P 2yn'
_symmetry_space_group_name_H-M 'P 1 21/n 1'
_atom_sites_solution_hydrogens geom
_atom_sites_solution_primary direct
_atom_sites_solution_secondary difmap
_audit_creation_method SHELXL-97
_cell_angle_alpha 90.00
_cell_angle_beta 95.972(5)
_cell_angle_gamma 90.00
_cell_formula_units_Z 4
_cell_length_a 11.917(4)
_cell_length_b 18.587(6)
_cell_length_c 24.747(8)
_cell_measurement_reflns_used 11788
_cell_measurement_temperature 366(2)
_cell_measurement_theta_max 27.9
_cell_measurement_theta_min 1.7
_cell_volume 5452(3)
_computing_cell_refinement 'CrystalClear (Rigaku Corp., 2004)'
_computing_data_collection 'CrystalClear (Rigaku Corp., 2004)'
_computing_data_reduction 'CrystalClear (Rigaku Corp., 2004)'
_computing_molecular_graphics 'Bruker SHELXTL'
_computing_publication_material 'Bruker SHELXTL'
_computing_structure_refinement 'SHELXL-97 (Sheldrick, 1997)'
_computing_structure_solution 'SHELXS-97 (Sheldrick, 1990)'
_diffrn_ambient_temperature 366(2)
_diffrn_measured_fraction_theta_full 0.996
_diffrn_measured_fraction_theta_max 0.995
_diffrn_measurement_device_type CCD
_diffrn_measurement_method '\w scans'
_diffrn_radiation_monochromator confocal
_diffrn_radiation_source 'rotating anode'
_diffrn_radiation_type MoK\a
_diffrn_radiation_wavelength 0.71073
_diffrn_reflns_av_R_equivalents 0.0700
_diffrn_reflns_av_sigmaI/netI 0.0502
_diffrn_reflns_limit_h_max 14
_diffrn_reflns_limit_h_min -14
_diffrn_reflns_limit_k_max 22
_diffrn_reflns_limit_k_min -21
_diffrn_reflns_limit_l_max 29
_diffrn_reflns_limit_l_min -29
_diffrn_reflns_number 53186
_diffrn_reflns_theta_full 25.00
_diffrn_reflns_theta_max 25.39
_diffrn_reflns_theta_min 1.37
_exptl_absorpt_coefficient_mu 0.409
_exptl_absorpt_correction_T_max 1.000
_exptl_absorpt_correction_T_min 0.642
_exptl_absorpt_correction_type multi-scan
_exptl_absorpt_process_details 'Jacobson, R. (1998) Private communication'
_exptl_crystal_colour Yellow
_exptl_crystal_density_diffrn 1.286
_exptl_crystal_density_method 'not measured'
_exptl_crystal_description Prism
_exptl_crystal_F_000 2216
_exptl_crystal_size_max 0.03
_exptl_crystal_size_mid 0.03
_exptl_crystal_size_min 0.03
_refine_diff_density_max 0.649
_refine_diff_density_min -0.753
_refine_diff_density_rms 0.081
_refine_ls_extinction_method none
_refine_ls_goodness_of_fit_ref 0.777
_refine_ls_hydrogen_treatment constr
_refine_ls_matrix_type full
_refine_ls_number_parameters 703
_refine_ls_number_reflns 9983
_refine_ls_number_restraints 0
_refine_ls_restrained_S_all 0.777
_refine_ls_R_factor_all 0.0758
_refine_ls_R_factor_gt 0.0637
_refine_ls_shift/su_max 0.004
_refine_ls_shift/su_mean 0.001
_refine_ls_structure_factor_coef Fsqd
_refine_ls_weighting_details 'calc w=1/[\s^2^(Fo^2^)+(0.1622P)^2^+11.3032P] where P=(Fo^2^+2Fc^2^)/3'
_refine_ls_weighting_scheme calc
_refine_ls_wR_factor_gt 0.1834
_refine_ls_wR_factor_ref 0.1991
_reflns_number_gt 8657
_reflns_number_total 9983
_reflns_threshold_expression >2sigma(I)
_cod_data_source_file om300104j_si_003.cif
_cod_data_source_block 7
_cod_depositor_comments
;
The following automatic conversions were performed:

'_symmetry_cell_setting' value 'Monoclinic' changed to 'monoclinic'
according to /home/saulius/struct/CIF-dictionaries/cif_core.dic
dictionary named 'cif_core.dic' version 2.4.1 from 2010-06-29.

Automatic conversion script
Id: cif_fix_values 1715 2011-07-08 13:25:40Z adriana 
;
_cod_original_sg_symbol_H-M P2(1)/n
_cod_database_code 4078090

loop_
_symmetry_equiv_pos_as_xyz
'x, y, z'
'-x+1/2, y+1/2, -z+1/2'
'-x, -y, -z'
'x-1/2, -y-1/2, z-1/2'

loop_
_atom_site_label
_atom_site_type_symbol
_atom_site_fract_x
_atom_site_fract_y
_atom_site_fract_z
_atom_site_U_iso_or_equiv
_atom_site_adp_type
_atom_site_occupancy
_atom_site_symmetry_multiplicity
_atom_site_calc_flag
_atom_site_refinement_flags
Ni1 Ni 0.19074(3) 0.07483(2) 0.283101(16) 0.02684(15) Uani 1 1 d .
C1 C 0.0726(2) 0.14898(16) 0.28355(11) 0.0230(6) Uani 1 1 d .
N2 N -0.04289(19) 0.14527(13) 0.27791(10) 0.0216(5) Uani 1 1 d .
C3 C -0.0924(2) 0.21336(16) 0.27825(12) 0.0242(6) Uani 1 1 d .
H3A H -0.1693 0.2236 0.2745 0.029 Uiso 1 1 calc R
C4 C -0.0087(2) 0.26059(16) 0.28497(12) 0.0243(6) Uani 1 1 d .
H4A H -0.0156 0.3103 0.2868 0.029 Uiso 1 1 calc R
N5 N 0.09128(19) 0.22158(13) 0.28880(10) 0.0219(5) Uani 1 1 d .
C6 C -0.1083(2) 0.07939(15) 0.27219(12) 0.0236(6) Uani 1 1 d .
C7 C -0.1514(2) 0.05773(16) 0.22027(12) 0.0247(6) Uani 1 1 d .
C8 C -0.2135(2) -0.00603(17) 0.21545(12) 0.0266(6) Uani 1 1 d .
H8A H -0.2423 -0.0216 0.1811 0.032 Uiso 1 1 calc R
C9 C -0.2334(2) -0.04676(16) 0.26015(13) 0.0273(6) Uani 1 1 d .
C10 C -0.1947(2) -0.02128(16) 0.31160(13) 0.0267(6) Uani 1 1 d .
H10A H -0.2104 -0.0476 0.3419 0.032 Uiso 1 1 calc R
C11 C -0.1332(2) 0.04230(16) 0.31923(12) 0.0254(6) Uani 1 1 d .
C12 C -0.1381(3) 0.10294(16) 0.16980(12) 0.0264(6) Uani 1 1 d .
H12A H -0.0660 0.1285 0.1765 0.032 Uiso 1 1 calc R
C13 C -0.2306(3) 0.16033(17) 0.16009(13) 0.0302(7) Uani 1 1 d .
C14 C -0.2110(3) 0.21931(19) 0.12819(15) 0.0391(8) Uani 1 1 d .
H14A H -0.1423 0.2231 0.1137 0.047 Uiso 1 1 calc R
C15 C -0.2913(4) 0.2728(2) 0.11724(17) 0.0474(9) Uani 1 1 d .
H15A H -0.2757 0.3123 0.0962 0.057 Uiso 1 1 calc R
C16 C -0.3939(3) 0.2673(2) 0.13752(16) 0.0472(9) Uani 1 1 d .
H16A H -0.4486 0.3026 0.1298 0.057 Uiso 1 1 calc R
C17 C -0.4155(3) 0.2088(2) 0.16961(17) 0.0474(9) Uani 1 1 d .
H17A H -0.4847 0.2048 0.1836 0.057 Uiso 1 1 calc R
C18 C -0.3335(3) 0.1558(2) 0.18101(15) 0.0390(8) Uani 1 1 d .
H18A H -0.3483 0.1170 0.2029 0.047 Uiso 1 1 calc R
C19 C -0.1303(3) 0.05502(18) 0.12008(13) 0.0297(7) Uani 1 1 d .
C20 C -0.2180(3) 0.0453(2) 0.07959(16) 0.0460(9) Uani 1 1 d .
H20A H -0.2846 0.0712 0.0804 0.055 Uiso 1 1 calc R
C21 C -0.2072(4) -0.0030(2) 0.03764(17) 0.0552(11) Uani 1 1 d .
H21A H -0.2670 -0.0092 0.0108 0.066 Uiso 1 1 calc R
C22 C -0.1101(4) -0.0418(2) 0.03500(15) 0.0460(9) Uani 1 1 d .
H22A H -0.1041 -0.0743 0.0068 0.055 Uiso 1 1 calc R
C23 C -0.0218(3) -0.0320(2) 0.07473(16) 0.0446(9) Uani 1 1 d .
H23A H 0.0446 -0.0581 0.0736 0.054 Uiso 1 1 calc R
C24 C -0.0314(3) 0.0164(2) 0.11631(15) 0.0383(8) Uani 1 1 d .
H24A H 0.0296 0.0233 0.1424 0.046 Uiso 1 1 calc R
C25 C -0.2964(3) -0.11676(18) 0.25350(15) 0.0349(7) Uani 1 1 d .
H25A H -0.3031 -0.1373 0.2886 0.052 Uiso 1 1 calc R
H25B H -0.2562 -0.1493 0.2324 0.052 Uiso 1 1 calc R
H25C H -0.3703 -0.1083 0.2352 0.052 Uiso 1 1 calc R
C26 C -0.1040(3) 0.07432(15) 0.37560(12) 0.0254(6) Uani 1 1 d .
H26A H -0.0234 0.0860 0.3791 0.030 Uiso 1 1 calc R
C27 C -0.1231(3) 0.02183(16) 0.42132(12) 0.0274(6) Uani 1 1 d .
C28 C -0.2091(3) 0.03136(18) 0.45474(13) 0.0310(7) Uani 1 1 d .
H28A H -0.2566 0.0710 0.4494 0.037 Uiso 1 1 calc R
C29 C -0.2251(3) -0.01731(19) 0.49589(14) 0.0358(7) Uani 1 1 d .
H29A H -0.2837 -0.0106 0.5174 0.043 Uiso 1 1 calc R
C30 C -0.1537(3) -0.07578(18) 0.50475(14) 0.0358(8) Uani 1 1 d .
H30A H -0.1637 -0.1082 0.5325 0.043 Uiso 1 1 calc R
C31 C -0.0674(3) -0.08570(18) 0.47209(14) 0.0342(7) Uani 1 1 d .
H31A H -0.0190 -0.1249 0.4779 0.041 Uiso 1 1 calc R
C32 C -0.0528(3) -0.03739(17) 0.43070(13) 0.0311(7) Uani 1 1 d .
H32A H 0.0051 -0.0448 0.4088 0.037 Uiso 1 1 calc R
C33 C -0.1678(3) 0.14467(16) 0.38033(12) 0.0267(6) Uani 1 1 d .
C34 C -0.1144(3) 0.20321(17) 0.40765(13) 0.0325(7) Uani 1 1 d .
H34A H -0.0407 0.1986 0.4238 0.039 Uiso 1 1 calc R
C35 C -0.1708(3) 0.26783(18) 0.41081(14) 0.0388(8) Uani 1 1 d .
H35A H -0.1339 0.3067 0.4285 0.047 Uiso 1 1 calc R
C36 C -0.2801(3) 0.27565(19) 0.38840(15) 0.0401(8) Uani 1 1 d .
H36A H -0.3174 0.3193 0.3911 0.048 Uiso 1 1 calc R
C37 C -0.3351(3) 0.21749(19) 0.36150(14) 0.0366(7) Uani 1 1 d .
H37A H -0.4094 0.2221 0.3462 0.044 Uiso 1 1 calc R
C38 C -0.2789(3) 0.15329(17) 0.35767(13) 0.0303(7) Uani 1 1 d .
H38A H -0.3159 0.1148 0.3396 0.036 Uiso 1 1 calc R
C39 C 0.1983(2) 0.25681(15) 0.28648(12) 0.0232(6) Uani 1 1 d .
C40 C 0.2698(2) 0.26970(16) 0.33426(12) 0.0249(6) Uani 1 1 d .
C41 C 0.3709(2) 0.30572(16) 0.32889(13) 0.0268(6) Uani 1 1 d .
H41A H 0.4199 0.3148 0.3599 0.032 Uiso 1 1 calc R
C42 C 0.4011(2) 0.32839(16) 0.27895(13) 0.0275(6) Uani 1 1 d .
C43 C 0.3283(2) 0.31462(16) 0.23304(13) 0.0271(6) Uani 1 1 d .
H43A H 0.3485 0.3290 0.1994 0.032 Uiso 1 1 calc R
C44 C 0.2256(2) 0.27992(15) 0.23561(12) 0.0237(6) Uani 1 1 d .
C45 C 0.2398(2) 0.24647(16) 0.38999(12) 0.0261(6) Uani 1 1 d .
H45A H 0.1902 0.2045 0.3841 0.031 Uiso 1 1 calc R
C46 C 0.3443(2) 0.22134(17) 0.42565(12) 0.0271(6) Uani 1 1 d .
C47 C 0.3811(3) 0.15072(18) 0.42218(13) 0.0312(7) Uani 1 1 d .
H47A H 0.3388 0.1185 0.3996 0.037 Uiso 1 1 calc R
C48 C 0.4795(3) 0.12747(19) 0.45169(13) 0.0351(7) Uani 1 1 d .
H48A H 0.5021 0.0798 0.4493 0.042 Uiso 1 1 calc R
C49 C 0.5443(3) 0.1750(2) 0.48476(14) 0.0363(8) Uani 1 1 d .
H49A H 0.6113 0.1597 0.5040 0.044 Uiso 1 1 calc R
C50 C 0.5085(3) 0.2455(2) 0.48902(14) 0.0360(7) Uani 1 1 d .
H50A H 0.5517 0.2776 0.5113 0.043 Uiso 1 1 calc R
C51 C 0.4090(3) 0.26859(18) 0.46037(13) 0.0314(7) Uani 1 1 d .
H51A H 0.3849 0.3157 0.4642 0.038 Uiso 1 1 calc R
C52 C 0.1732(2) 0.30372(17) 0.41779(13) 0.0281(6) Uani 1 1 d .
C53 C 0.1423(3) 0.28900(18) 0.46999(14) 0.0335(7) Uani 1 1 d .
H53A H 0.1637 0.2456 0.4868 0.040 Uiso 1 1 calc R
C54 C 0.0805(3) 0.3381(2) 0.49680(15) 0.0384(8) Uani 1 1 d .
H54A H 0.0615 0.3280 0.5315 0.046 Uiso 1 1 calc R
C55 C 0.0471(3) 0.4024(2) 0.47179(16) 0.0417(8) Uani 1 1 d .
H55A H 0.0043 0.4350 0.4894 0.050 Uiso 1 1 calc R
C56 C 0.0773(3) 0.41806(19) 0.42087(17) 0.0412(8) Uani 1 1 d .
H56A H 0.0554 0.4615 0.4043 0.049 Uiso 1 1 calc R
C57 C 0.1407(3) 0.36893(18) 0.39398(14) 0.0335(7) Uani 1 1 d .
H57A H 0.1613 0.3801 0.3597 0.040 Uiso 1 1 calc R
C58 C 0.5104(3) 0.36737(19) 0.27445(14) 0.0334(7) Uani 1 1 d .
H58A H 0.5165 0.3790 0.2371 0.050 Uiso 1 1 calc R
H58B H 0.5724 0.3371 0.2879 0.050 Uiso 1 1 calc R
H58C H 0.5120 0.4108 0.2955 0.050 Uiso 1 1 calc R
C59 C 0.1435(2) 0.27245(16) 0.18446(12) 0.0254(6) Uani 1 1 d .
H59A H 0.0851 0.2385 0.1933 0.030 Uiso 1 1 calc R
C60 C 0.0832(2) 0.34335(17) 0.16908(13) 0.0281(6) Uani 1 1 d .
C61 C 0.0878(3) 0.40230(17) 0.20336(14) 0.0316(7) Uani 1 1 d .
H61A H 0.1321 0.4004 0.2366 0.038 Uiso 1 1 calc R
C62 C 0.0273(3) 0.46401(18) 0.18882(16) 0.0381(8) Uani 1 1 d .
H62A H 0.0317 0.5033 0.2122 0.046 Uiso 1 1 calc R
C63 C -0.0396(3) 0.4677(2) 0.13975(16) 0.0431(9) Uani 1 1 d .
H63A H -0.0810 0.5090 0.1303 0.052 Uiso 1 1 calc R
C64 C -0.0447(3) 0.4099(2) 0.10513(16) 0.0458(9) Uani 1 1 d .
H64A H -0.0880 0.4125 0.0717 0.055 Uiso 1 1 calc R
C65 C 0.0148(3) 0.3477(2) 0.12011(14) 0.0354(7) Uani 1 1 d .
H65A H 0.0089 0.3082 0.0970 0.043 Uiso 1 1 calc R
C66 C 0.2009(2) 0.23833(17) 0.13808(12) 0.0277(6) Uani 1 1 d .
C67 C 0.2550(3) 0.27893(18) 0.10089(13) 0.0315(7) Uani 1 1 d .
H67A H 0.2565 0.3288 0.1036 0.038 Uiso 1 1 calc R
C68 C 0.3064(3) 0.2450(2) 0.06002(14) 0.0368(8) Uani 1 1 d .
H68A H 0.3421 0.2723 0.0354 0.044 Uiso 1 1 calc R
C69 C 0.3049(3) 0.1709(2) 0.05575(15) 0.0400(8) Uani 1 1 d .
H69A H 0.3393 0.1484 0.0282 0.048 Uiso 1 1 calc R
C70 C 0.2523(3) 0.1303(2) 0.09249(15) 0.0416(8) Uani 1 1 d .
H70A H 0.2514 0.0803 0.0898 0.050 Uiso 1 1 calc R
C71 C 0.2004(3) 0.16410(18) 0.13370(14) 0.0350(7) Uani 1 1 d .
H71A H 0.1653 0.1365 0.1584 0.042 Uiso 1 1 calc R
O72 O 0.41424(19) 0.14173(13) 0.27854(12) 0.0434(6) Uani 1 1 d .
C72 C 0.3247(3) 0.12030(17) 0.28195(14) 0.0328(7) Uani 1 1 d .
O73 O 0.1985(2) -0.02906(15) 0.37179(11) 0.0487(7) Uani 1 1 d .
C73 C 0.1922(3) 0.01358(18) 0.33884(14) 0.0319(7) Uani 1 1 d .
O74 O 0.2153(2) -0.01878(14) 0.18995(11) 0.0448(6) Uani 1 1 d .
C74 C 0.1940(3) 0.01846(18) 0.22443(15) 0.0344(7) Uani 1 1 d .

loop_
_atom_site_aniso_label
_atom_site_aniso_U_11
_atom_site_aniso_U_22
_atom_site_aniso_U_33
_atom_site_aniso_U_23
_atom_site_aniso_U_13
_atom_site_aniso_U_12
Ni1 0.0257(2) 0.0247(2) 0.0300(3) -0.00100(15) 0.00229(17) 0.00206(14)
C1 0.0246(14) 0.0265(14) 0.0185(14) 0.0011(11) 0.0050(11) -0.0024(11)
N2 0.0206(11) 0.0218(12) 0.0226(12) -0.0014(10) 0.0036(9) -0.0002(9)
C3 0.0215(14) 0.0255(14) 0.0257(15) 0.0017(12) 0.0027(11) 0.0033(11)
C4 0.0247(14) 0.0218(14) 0.0267(15) 0.0011(11) 0.0035(11) 0.0022(11)
N5 0.0204(11) 0.0237(12) 0.0218(12) 0.0011(10) 0.0033(9) -0.0011(9)
C6 0.0207(13) 0.0238(14) 0.0263(16) -0.0025(11) 0.0026(11) 0.0016(11)
C7 0.0222(14) 0.0273(15) 0.0246(15) -0.0014(12) 0.0026(11) 0.0028(11)
C8 0.0239(14) 0.0292(15) 0.0265(16) -0.0023(12) 0.0024(11) -0.0008(12)
C9 0.0202(14) 0.0261(15) 0.0364(17) -0.0051(13) 0.0068(12) -0.0013(11)
C10 0.0251(14) 0.0278(15) 0.0278(16) -0.0001(12) 0.0062(12) -0.0024(12)
C11 0.0216(14) 0.0293(15) 0.0253(15) -0.0022(12) 0.0027(11) 0.0009(11)
C12 0.0288(15) 0.0261(15) 0.0242(15) -0.0012(12) 0.0020(12) -0.0021(12)
C13 0.0341(16) 0.0297(16) 0.0253(16) -0.0021(13) -0.0037(13) 0.0010(13)
C14 0.0451(19) 0.0345(18) 0.0370(19) 0.0026(15) 0.0010(15) 0.0013(15)
C15 0.064(2) 0.0296(18) 0.046(2) 0.0026(16) -0.0024(19) 0.0056(16)
C16 0.056(2) 0.042(2) 0.041(2) -0.0028(17) -0.0052(17) 0.0176(17)
C17 0.043(2) 0.048(2) 0.052(2) 0.0042(18) 0.0057(17) 0.0116(17)
C18 0.0367(18) 0.0370(18) 0.044(2) 0.0054(15) 0.0064(15) 0.0066(14)
C19 0.0331(16) 0.0328(16) 0.0237(16) 0.0007(13) 0.0048(13) -0.0002(13)
C20 0.046(2) 0.052(2) 0.037(2) -0.0095(17) -0.0068(16) 0.0120(17)
C21 0.062(3) 0.060(3) 0.040(2) -0.0199(19) -0.0103(19) 0.013(2)
C22 0.063(2) 0.044(2) 0.0307(19) -0.0079(16) 0.0065(17) 0.0051(18)
C23 0.048(2) 0.044(2) 0.045(2) -0.0045(17) 0.0143(17) 0.0091(16)
C24 0.0316(17) 0.047(2) 0.0361(19) -0.0046(16) 0.0020(14) 0.0024(15)
C25 0.0311(16) 0.0344(17) 0.0398(19) -0.0075(14) 0.0061(14) -0.0093(13)
C26 0.0254(15) 0.0265(15) 0.0239(16) 0.0001(12) 0.0015(12) -0.0036(11)
C27 0.0273(15) 0.0296(15) 0.0245(15) -0.0004(12) -0.0005(12) -0.0064(12)
C28 0.0308(16) 0.0354(17) 0.0268(16) 0.0037(13) 0.0028(12) -0.0014(13)
C29 0.0356(17) 0.0432(19) 0.0298(17) 0.0022(14) 0.0096(14) -0.0073(14)
C30 0.0436(19) 0.0347(18) 0.0285(18) 0.0040(13) 0.0002(14) -0.0105(14)
C31 0.0355(17) 0.0317(16) 0.0351(18) 0.0045(14) 0.0017(14) -0.0010(13)
C32 0.0327(16) 0.0324(16) 0.0283(16) -0.0012(13) 0.0042(13) -0.0001(13)
C33 0.0336(16) 0.0255(15) 0.0222(15) 0.0010(12) 0.0082(12) -0.0017(12)
C34 0.0417(18) 0.0319(17) 0.0240(16) -0.0008(13) 0.0043(13) -0.0045(14)
C35 0.059(2) 0.0295(17) 0.0283(17) -0.0036(13) 0.0080(15) -0.0038(15)
C36 0.055(2) 0.0311(17) 0.038(2) 0.0016(14) 0.0186(16) 0.0086(15)
C37 0.0383(18) 0.0374(18) 0.0356(19) 0.0043(15) 0.0111(14) 0.0035(14)
C38 0.0320(16) 0.0297(16) 0.0304(17) -0.0013(13) 0.0090(13) -0.0016(13)
C39 0.0203(13) 0.0208(14) 0.0289(16) 0.0014(11) 0.0052(11) -0.0005(10)
C40 0.0248(14) 0.0253(14) 0.0249(15) 0.0009(12) 0.0035(12) 0.0003(11)
C41 0.0249(14) 0.0299(15) 0.0255(16) -0.0004(12) 0.0025(12) -0.0009(12)
C42 0.0246(14) 0.0290(15) 0.0292(16) -0.0007(12) 0.0047(12) -0.0009(12)
C43 0.0283(15) 0.0287(15) 0.0253(15) 0.0050(12) 0.0078(12) -0.0015(12)
C44 0.0235(14) 0.0244(14) 0.0234(15) 0.0013(12) 0.0039(11) 0.0008(11)
C45 0.0269(14) 0.0281(15) 0.0232(15) 0.0000(12) 0.0017(12) -0.0033(12)
C46 0.0271(15) 0.0328(16) 0.0217(15) 0.0064(12) 0.0047(12) -0.0029(12)
C47 0.0332(16) 0.0345(17) 0.0262(16) -0.0005(13) 0.0041(13) 0.0013(13)
C48 0.0363(17) 0.0402(18) 0.0291(17) 0.0017(14) 0.0060(13) 0.0065(14)
C49 0.0288(16) 0.053(2) 0.0265(17) 0.0032(15) 0.0002(13) 0.0058(14)
C50 0.0327(16) 0.047(2) 0.0279(17) -0.0003(14) 0.0013(13) -0.0073(14)
C51 0.0335(16) 0.0335(17) 0.0267(16) -0.0013(13) 0.0015(13) -0.0038(13)
C52 0.0260(14) 0.0321(16) 0.0262(16) -0.0015(13) 0.0023(12) -0.0024(12)
C53 0.0333(16) 0.0352(17) 0.0326(18) 0.0017(14) 0.0064(13) -0.0024(13)
C54 0.0377(18) 0.0438(19) 0.0347(19) -0.0069(15) 0.0091(14) -0.0054(15)
C55 0.0406(19) 0.0400(19) 0.046(2) -0.0125(16) 0.0133(16) -0.0019(15)
C56 0.043(2) 0.0308(18) 0.051(2) -0.0019(15) 0.0084(17) 0.0008(14)
C57 0.0360(17) 0.0337(17) 0.0315(17) 0.0007(14) 0.0070(13) -0.0033(13)
C58 0.0273(15) 0.0412(18) 0.0317(17) 0.0021(14) 0.0028(13) -0.0087(13)
C59 0.0229(14) 0.0281(15) 0.0253(15) 0.0009(12) 0.0038(12) -0.0026(11)
C60 0.0231(14) 0.0320(16) 0.0302(17) 0.0056(13) 0.0083(12) -0.0015(12)
C61 0.0259(15) 0.0296(16) 0.0394(19) 0.0029(14) 0.0041(13) -0.0028(12)
C62 0.0321(17) 0.0305(17) 0.053(2) 0.0015(15) 0.0118(15) -0.0021(13)
C63 0.0357(18) 0.041(2) 0.055(2) 0.0173(18) 0.0195(17) 0.0100(15)
C64 0.041(2) 0.063(2) 0.034(2) 0.0139(18) 0.0079(16) 0.0160(18)
C65 0.0333(17) 0.0430(19) 0.0302(17) 0.0029(14) 0.0045(13) 0.0054(14)
C66 0.0278(15) 0.0335(16) 0.0217(15) 0.0014(12) 0.0014(12) -0.0003(12)
C67 0.0301(16) 0.0360(17) 0.0285(17) -0.0012(13) 0.0036(13) -0.0032(13)
C68 0.0296(16) 0.052(2) 0.0295(18) -0.0009(15) 0.0064(13) -0.0029(15)
C69 0.0387(18) 0.048(2) 0.0341(19) -0.0112(16) 0.0095(15) 0.0043(15)
C70 0.051(2) 0.0356(19) 0.039(2) -0.0069(15) 0.0086(16) 0.0060(15)
C71 0.0436(18) 0.0337(17) 0.0279(17) -0.0031(13) 0.0048(14) -0.0017(14)
O72 0.0300(13) 0.0325(13) 0.0690(18) -0.0001(12) 0.0110(12) -0.0001(10)
C72 0.0351(18) 0.0285(16) 0.0356(18) 0.0005(13) 0.0075(14) 0.0063(13)
O73 0.0589(16) 0.0466(15) 0.0433(15) 0.0140(13) 0.0181(13) 0.0121(13)
C73 0.0315(16) 0.0343(17) 0.0305(17) -0.0018(14) 0.0063(13) 0.0037(13)
O74 0.0527(15) 0.0413(14) 0.0401(14) -0.0105(12) 0.0038(12) 0.0130(12)
C74 0.0330(17) 0.0307(17) 0.0389(19) 0.0069(15) 0.0005(14) 0.0039(13)

loop_
_atom_type_symbol
_atom_type_description
_atom_type_scat_dispersion_real
_atom_type_scat_dispersion_imag
_atom_type_scat_source
C C 0.0033 0.0016 'International Tables Vol C Tables 4.2.6.8 and 6.1.1.4'
H H 0.0000 0.0000 'International Tables Vol C Tables 4.2.6.8 and 6.1.1.4'
N N 0.0061 0.0033 'International Tables Vol C Tables 4.2.6.8 and 6.1.1.4'
O O 0.0106 0.0060 'International Tables Vol C Tables 4.2.6.8 and 6.1.1.4'
Ni Ni 0.3393 1.1124 'International Tables Vol C Tables 4.2.6.8 and 6.1.1.4'

loop_
_geom_angle_atom_site_label_1
_geom_angle_atom_site_label_2
_geom_angle_atom_site_label_3
_geom_angle
C73 Ni1 C74 104.68(15)
C73 Ni1 C72 111.85(15)
C74 Ni1 C72 99.59(15)
C73 Ni1 C1 112.98(13)
C74 Ni1 C1 119.24(13)
C72 Ni1 C1 107.79(13)
N2 C1 N5 102.2(2)
N2 C1 Ni1 132.4(2)
N5 C1 Ni1 125.4(2)
C1 N2 C3 112.0(2)
C1 N2 C6 125.2(2)
C3 N2 C6 122.8(2)
C4 C3 N2 106.7(2)
C4 C3 H3A 126.7
N2 C3 H3A 126.7
C3 C4 N5 107.0(3)
C3 C4 H4A 126.5
N5 C4 H4A 126.5
C1 N5 C4 112.2(2)
C1 N5 C39 125.4(2)
C4 N5 C39 121.1(2)
C7 C6 C11 122.1(3)
C7 C6 N2 118.5(3)
C11 C6 N2 119.3(3)
C6 C7 C8 117.7(3)
C6 C7 C12 122.4(3)
C8 C7 C12 119.8(3)
C9 C8 C7 122.1(3)
C9 C8 H8A 119.0
C7 C8 H8A 119.0
C8 C9 C10 118.6(3)
C8 C9 C25 120.8(3)
C10 C9 C25 120.6(3)
C9 C10 C11 122.2(3)
C9 C10 H10A 118.9
C11 C10 H10A 118.9
C10 C11 C6 117.1(3)
C10 C11 C26 121.5(3)
C6 C11 C26 121.2(3)
C7 C12 C19 111.0(2)
C7 C12 C13 112.1(2)
C19 C12 C13 112.4(2)
C7 C12 H12A 107.0
C19 C12 H12A 107.0
C13 C12 H12A 107.0
C18 C13 C14 118.0(3)
C18 C13 C12 123.4(3)
C14 C13 C12 118.6(3)
C13 C14 C15 121.7(4)
C13 C14 H14A 119.2
C15 C14 H14A 119.2
C16 C15 C14 119.8(4)
C16 C15 H15A 120.1
C14 C15 H15A 120.1
C15 C16 C17 119.5(3)
C15 C16 H16A 120.2
C17 C16 H16A 120.2
C16 C17 C18 120.2(4)
C16 C17 H17A 119.9
C18 C17 H17A 119.9
C13 C18 C17 120.7(3)
C13 C18 H18A 119.6
C17 C18 H18A 119.6
C20 C19 C24 117.7(3)
C20 C19 C12 123.7(3)
C24 C19 C12 118.5(3)
C19 C20 C21 120.3(3)
C19 C20 H20A 119.9
C21 C20 H20A 119.9
C22 C21 C20 121.4(4)
C22 C21 H21A 119.3
C20 C21 H21A 119.3
C21 C22 C23 118.9(3)
C21 C22 H22A 120.6
C23 C22 H22A 120.6
C22 C23 C24 120.2(3)
C22 C23 H23A 119.9
C24 C23 H23A 119.9
C23 C24 C19 121.5(3)
C23 C24 H24A 119.2
C19 C24 H24A 119.2
C9 C25 H25A 109.5
C9 C25 H25B 109.5
H25A C25 H25B 109.5
C9 C25 H25C 109.5
H25A C25 H25C 109.5
H25B C25 H25C 109.5
C33 C26 C11 109.8(2)
C33 C26 C27 112.2(2)
C11 C26 C27 113.0(2)
C33 C26 H26A 107.2
C11 C26 H26A 107.2
C27 C26 H26A 107.2
C32 C27 C28 118.0(3)
C32 C27 C26 119.7(3)
C28 C27 C26 122.2(3)
C29 C28 C27 121.2(3)
C29 C28 H28A 119.4
C27 C28 H28A 119.4
C30 C29 C28 119.9(3)
C30 C29 H29A 120.0
C28 C29 H29A 120.0
C29 C30 C31 119.6(3)
C29 C30 H30A 120.2
C31 C30 H30A 120.2
C30 C31 C32 120.2(3)
C30 C31 H31A 119.9
C32 C31 H31A 119.9
C31 C32 C27 121.1(3)
C31 C32 H32A 119.4
C27 C32 H32A 119.4
C38 C33 C34 118.1(3)
C38 C33 C26 121.9(3)
C34 C33 C26 120.0(3)
C35 C34 C33 120.3(3)
C35 C34 H34A 119.9
C33 C34 H34A 119.9
C36 C35 C34 121.1(3)
C36 C35 H35A 119.4
C34 C35 H35A 119.4
C35 C36 C37 119.3(3)
C35 C36 H36A 120.3
C37 C36 H36A 120.3
C38 C37 C36 119.8(3)
C38 C37 H37A 120.1
C36 C37 H37A 120.1
C37 C38 C33 121.4(3)
C37 C38 H38A 119.3
C33 C38 H38A 119.3
C44 C39 C40 121.9(3)
C44 C39 N5 117.7(3)
C40 C39 N5 120.4(2)
C41 C40 C39 117.1(3)
C41 C40 C45 120.5(3)
C39 C40 C45 122.4(3)
C42 C41 C40 122.4(3)
C42 C41 H41A 118.8
C40 C41 H41A 118.8
C43 C42 C41 118.6(3)
C43 C42 C58 120.2(3)
C41 C42 C58 121.2(3)
C42 C43 C44 122.0(3)
C42 C43 H43A 119.0
C44 C43 H43A 119.0
C43 C44 C39 118.1(3)
C43 C44 C59 119.8(3)
C39 C44 C59 122.0(3)
C40 C45 C46 110.9(2)
C40 C45 C52 113.0(2)
C46 C45 C52 112.5(3)
C40 C45 H45A 106.6
C46 C45 H45A 106.6
C52 C45 H45A 106.6
C47 C46 C51 118.2(3)
C47 C46 C45 119.9(3)
C51 C46 C45 121.8(3)
C48 C47 C46 121.2(3)
C48 C47 H47A 119.4
C46 C47 H47A 119.4
C49 C48 C47 120.2(3)
C49 C48 H48A 119.9
C47 C48 H48A 119.9
C48 C49 C50 119.5(3)
C48 C49 H49A 120.3
C50 C49 H49A 120.3
C49 C50 C51 120.5(3)
C49 C50 H50A 119.7
C51 C50 H50A 119.7
C50 C51 C46 120.4(3)
C50 C51 H51A 119.8
C46 C51 H51A 119.8
C57 C52 C53 118.2(3)
C57 C52 C45 123.5(3)
C53 C52 C45 118.3(3)
C54 C53 C52 121.0(3)
C54 C53 H53A 119.5
C52 C53 H53A 119.5
C55 C54 C53 119.8(3)
C55 C54 H54A 120.1
C53 C54 H54A 120.1
C56 C55 C54 120.1(3)
C56 C55 H55A 120.0
C54 C55 H55A 120.0
C55 C56 C57 120.2(3)
C55 C56 H56A 119.9
C57 C56 H56A 119.9
C52 C57 C56 120.7(3)
C52 C57 H57A 119.7
C56 C57 H57A 119.7
C42 C58 H58A 109.5
C42 C58 H58B 109.5
H58A C58 H58B 109.5
C42 C58 H58C 109.5
H58A C58 H58C 109.5
H58B C58 H58C 109.5
C44 C59 C60 111.9(2)
C44 C59 C66 111.2(2)
C60 C59 C66 113.9(3)
C44 C59 H59A 106.4
C60 C59 H59A 106.4
C66 C59 H59A 106.4
C61 C60 C65 118.1(3)
C61 C60 C59 122.8(3)
C65 C60 C59 119.0(3)
C62 C61 C60 120.7(3)
C62 C61 H61A 119.6
C60 C61 H61A 119.6
C61 C62 C63 120.4(3)
C61 C62 H62A 119.8
C63 C62 H62A 119.8
C64 C63 C62 119.6(3)
C64 C63 H63A 120.2
C62 C63 H63A 120.2
C63 C64 C65 119.8(4)
C63 C64 H64A 120.1
C65 C64 H64A 120.1
C64 C65 C60 121.2(3)
C64 C65 H65A 119.4
C60 C65 H65A 119.4
C71 C66 C67 119.0(3)
C71 C66 C59 118.2(3)
C67 C66 C59 122.8(3)
C68 C67 C66 120.2(3)
C68 C67 H67A 119.9
C66 C67 H67A 119.9
C69 C68 C67 120.4(3)
C69 C68 H68A 119.8
C67 C68 H68A 119.8
C68 C69 C70 119.9(3)
C68 C69 H69A 120.1
C70 C69 H69A 120.1
C69 C70 C71 120.0(3)
C69 C70 H70A 120.0
C71 C70 H70A 120.0
C66 C71 C70 120.5(3)
C66 C71 H71A 119.7
C70 C71 H71A 119.7
O72 C72 Ni1 171.8(3)
O73 C73 Ni1 174.1(3)
O74 C74 Ni1 168.3(3)

loop_
_geom_bond_atom_site_label_1
_geom_bond_atom_site_label_2
_geom_bond_distance
Ni1 C73 1.787(3)
Ni1 C74 1.794(4)
Ni1 C72 1.809(3)
Ni1 C1 1.971(3)
C1 N2 1.370(4)
C1 N5 1.372(4)
N2 C3 1.397(4)
N2 C6 1.451(4)
C3 C4 1.327(4)
C3 H3A 0.9300
C4 N5 1.389(4)
C4 H4A 0.9300
N5 C39 1.440(3)
C6 C7 1.392(4)
C6 C11 1.411(4)
C7 C8 1.396(4)
C7 C12 1.527(4)
C8 C9 1.381(4)
C8 H8A 0.9300
C9 C10 1.391(4)
C9 C25 1.503(4)
C10 C11 1.393(4)
C10 H10A 0.9300
C11 C26 1.523(4)
C12 C19 1.530(4)
C12 C13 1.535(4)
C12 H12A 0.9800
C13 C18 1.383(5)
C13 C14 1.385(5)
C14 C15 1.387(5)
C14 H14A 0.9300
C15 C16 1.373(6)
C15 H15A 0.9300
C16 C17 1.387(6)
C16 H16A 0.9300
C17 C18 1.394(5)
C17 H17A 0.9300
C18 H18A 0.9300
C19 C20 1.382(5)
C19 C24 1.392(5)
C20 C21 1.389(5)
C20 H20A 0.9300
C21 C22 1.370(6)
C21 H21A 0.9300
C22 C23 1.376(6)
C22 H22A 0.9300
C23 C24 1.381(5)
C23 H23A 0.9300
C24 H24A 0.9300
C25 H25A 0.9600
C25 H25B 0.9600
C25 H25C 0.9600
C26 C33 1.522(4)
C26 C27 1.529(4)
C26 H26A 0.9800
C27 C32 1.388(4)
C27 C28 1.393(4)
C28 C29 1.390(5)
C28 H28A 0.9300
C29 C30 1.383(5)
C29 H29A 0.9300
C30 C31 1.386(5)
C30 H30A 0.9300
C31 C32 1.386(5)
C31 H31A 0.9300
C32 H32A 0.9300
C33 C38 1.392(5)
C33 C34 1.398(4)
C34 C35 1.382(5)
C34 H34A 0.9300
C35 C36 1.370(5)
C35 H35A 0.9300
C36 C37 1.396(5)
C36 H36A 0.9300
C37 C38 1.377(5)
C37 H37A 0.9300
C38 H38A 0.9300
C39 C44 1.400(4)
C39 C40 1.404(4)
C40 C41 1.397(4)
C40 C45 1.522(4)
C41 C42 1.388(4)
C41 H41A 0.9300
C42 C43 1.380(4)
C42 C58 1.505(4)
C43 C44 1.391(4)
C43 H43A 0.9300
C44 C59 1.523(4)
C45 C46 1.523(4)
C45 C52 1.533(4)
C45 H45A 0.9800
C46 C47 1.389(5)
C46 C51 1.402(4)
C47 C48 1.385(5)
C47 H47A 0.9300
C48 C49 1.383(5)
C48 H48A 0.9300
C49 C50 1.385(5)
C49 H49A 0.9300
C50 C51 1.386(5)
C50 H50A 0.9300
C51 H51A 0.9300
C52 C57 1.385(5)
C52 C53 1.407(4)
C53 C54 1.385(5)
C53 H53A 0.9300
C54 C55 1.385(5)
C54 H54A 0.9300
C55 C56 1.377(5)
C55 H55A 0.9300
C56 C57 1.397(5)
C56 H56A 0.9300
C57 H57A 0.9300
C58 H58A 0.9600
C58 H58B 0.9600
C58 H58C 0.9600
C59 C60 1.530(4)
C59 C66 1.533(4)
C59 H59A 0.9800
C60 C61 1.383(5)
C60 C65 1.390(5)
C61 C62 1.382(5)
C61 H61A 0.9300
C62 C63 1.384(6)
C62 H62A 0.9300
C63 C64 1.371(6)
C63 H63A 0.9300
C64 C65 1.387(5)
C64 H64A 0.9300
C65 H65A 0.9300
C66 C71 1.384(5)
C66 C67 1.398(4)
C67 C68 1.388(5)
C67 H67A 0.9300
C68 C69 1.380(5)
C68 H68A 0.9300
C69 C70 1.382(5)
C69 H69A 0.9300
C70 C71 1.396(5)
C70 H70A 0.9300
C71 H71A 0.9300
O72 C72 1.150(4)
O73 C73 1.134(4)
O74 C74 1.147(4)

loop_
_geom_torsion_atom_site_label_1
_geom_torsion_atom_site_label_2
_geom_torsion_atom_site_label_3
_geom_torsion_atom_site_label_4
_geom_torsion
C73 Ni1 C1 N2 -64.9(3)
C74 Ni1 C1 N2 58.6(3)
C72 Ni1 C1 N2 171.0(3)
C73 Ni1 C1 N5 116.8(3)
C74 Ni1 C1 N5 -119.6(3)
C72 Ni1 C1 N5 -7.3(3)
N5 C1 N2 C3 1.6(3)
Ni1 C1 N2 C3 -177.0(2)
N5 C1 N2 C6 -178.4(2)
Ni1 C1 N2 C6 3.0(4)
C1 N2 C3 C4 -1.0(3)
C6 N2 C3 C4 179.0(3)
N2 C3 C4 N5 -0.1(3)
N2 C1 N5 C4 -1.6(3)
Ni1 C1 N5 C4 177.0(2)
N2 C1 N5 C39 -168.5(2)
Ni1 C1 N5 C39 10.1(4)
C3 C4 N5 C1 1.1(3)
C3 C4 N5 C39 168.7(3)
C1 N2 C6 C7 -98.2(3)
C3 N2 C6 C7 81.7(3)
C1 N2 C6 C11 86.3(3)
C3 N2 C6 C11 -93.7(3)
C11 C6 C7 C8 -5.1(4)
N2 C6 C7 C8 179.6(2)
C11 C6 C7 C12 171.6(3)
N2 C6 C7 C12 -3.7(4)
C6 C7 C8 C9 0.5(4)
C12 C7 C8 C9 -176.3(3)
C7 C8 C9 C10 3.1(4)
C7 C8 C9 C25 -177.4(3)
C8 C9 C10 C11 -2.4(4)
C25 C9 C10 C11 178.1(3)
C9 C10 C11 C6 -1.9(4)
C9 C10 C11 C26 172.3(3)
C7 C6 C11 C10 5.7(4)
N2 C6 C11 C10 -179.0(2)
C7 C6 C11 C26 -168.4(3)
N2 C6 C11 C26 6.9(4)
C6 C7 C12 C19 148.4(3)
C8 C7 C12 C19 -34.9(4)
C6 C7 C12 C13 -84.9(3)
C8 C7 C12 C13 91.7(3)
C7 C12 C13 C18 -21.9(4)
C19 C12 C13 C18 104.0(4)
C7 C12 C13 C14 159.0(3)
C19 C12 C13 C14 -75.1(4)
C18 C13 C14 C15 0.1(5)
C12 C13 C14 C15 179.3(3)
C13 C14 C15 C16 -1.1(6)
C14 C15 C16 C17 1.1(6)
C15 C16 C17 C18 -0.2(6)
C14 C13 C18 C17 0.8(5)
C12 C13 C18 C17 -178.3(3)
C16 C17 C18 C13 -0.8(6)
C7 C12 C19 C20 104.0(4)
C13 C12 C19 C20 -22.5(5)
C7 C12 C19 C24 -73.1(4)
C13 C12 C19 C24 160.5(3)
C24 C19 C20 C21 1.6(6)
C12 C19 C20 C21 -175.5(4)
C19 C20 C21 C22 -0.3(7)
C20 C21 C22 C23 -0.4(7)
C21 C22 C23 C24 -0.2(6)
C22 C23 C24 C19 1.6(6)
C20 C19 C24 C23 -2.2(5)
C12 C19 C24 C23 175.0(3)
C10 C11 C26 C33 -112.2(3)
C6 C11 C26 C33 61.7(3)
C10 C11 C26 C27 13.9(4)
C6 C11 C26 C27 -172.3(3)
C33 C26 C27 C32 -165.4(3)
C11 C26 C27 C32 69.9(4)
C33 C26 C27 C28 14.2(4)
C11 C26 C27 C28 -110.5(3)
C32 C27 C28 C29 -0.8(5)
C26 C27 C28 C29 179.7(3)
C27 C28 C29 C30 1.1(5)
C28 C29 C30 C31 -0.6(5)
C29 C30 C31 C32 -0.2(5)
C30 C31 C32 C27 0.5(5)
C28 C27 C32 C31 0.0(5)
C26 C27 C32 C31 179.5(3)
C11 C26 C33 C38 39.2(4)
C27 C26 C33 C38 -87.3(3)
C11 C26 C33 C34 -140.3(3)
C27 C26 C33 C34 93.2(3)
C38 C33 C34 C35 -1.2(5)
C26 C33 C34 C35 178.2(3)
C33 C34 C35 C36 1.3(5)
C34 C35 C36 C37 -0.6(5)
C35 C36 C37 C38 -0.2(5)
C36 C37 C38 C33 0.3(5)
C34 C33 C38 C37 0.4(5)
C26 C33 C38 C37 -179.0(3)
C1 N5 C39 C44 89.8(3)
C4 N5 C39 C44 -76.0(3)
C1 N5 C39 C40 -92.7(4)
C4 N5 C39 C40 101.5(3)
C44 C39 C40 C41 -1.1(4)
N5 C39 C40 C41 -178.5(3)
C44 C39 C40 C45 178.5(3)
N5 C39 C40 C45 1.1(4)
C39 C40 C41 C42 0.1(4)
C45 C40 C41 C42 -179.4(3)
C40 C41 C42 C43 -0.1(5)
C40 C41 C42 C58 179.7(3)
C41 C42 C43 C44 1.0(5)
C58 C42 C43 C44 -178.8(3)
C42 C43 C44 C39 -1.9(4)
C42 C43 C44 C59 174.2(3)
C40 C39 C44 C43 1.9(4)
N5 C39 C44 C43 179.4(3)
C40 C39 C44 C59 -174.0(3)
N5 C39 C44 C59 3.4(4)
C41 C40 C45 C46 -37.2(4)
C39 C40 C45 C46 143.3(3)
C41 C40 C45 C52 90.3(3)
C39 C40 C45 C52 -89.3(3)
C40 C45 C46 C47 -85.0(3)
C52 C45 C46 C47 147.3(3)
C40 C45 C46 C51 91.7(3)
C52 C45 C46 C51 -36.0(4)
C51 C46 C47 C48 -0.7(5)
C45 C46 C47 C48 176.1(3)
C46 C47 C48 C49 -1.0(5)
C47 C48 C49 C50 1.4(5)
C48 C49 C50 C51 -0.2(5)
C49 C50 C51 C46 -1.5(5)
C47 C46 C51 C50 1.9(5)
C45 C46 C51 C50 -174.8(3)
C40 C45 C52 C57 1.8(4)
C46 C45 C52 C57 128.4(3)
C40 C45 C52 C53 -178.9(3)
C46 C45 C52 C53 -52.3(4)
C57 C52 C53 C54 0.4(5)
C45 C52 C53 C54 -179.0(3)
C52 C53 C54 C55 0.9(5)
C53 C54 C55 C56 -1.4(5)
C54 C55 C56 C57 0.7(6)
C53 C52 C57 C56 -1.1(5)
C45 C52 C57 C56 178.2(3)
C55 C56 C57 C52 0.6(5)
C43 C44 C59 C60 -75.4(3)
C39 C44 C59 C60 100.5(3)
C43 C44 C59 C66 53.2(4)
C39 C44 C59 C66 -130.9(3)
C44 C59 C60 C61 -11.3(4)
C66 C59 C60 C61 -138.4(3)
C44 C59 C60 C65 172.9(3)
C66 C59 C60 C65 45.8(4)
C65 C60 C61 C62 -0.9(4)
C59 C60 C61 C62 -176.8(3)
C60 C61 C62 C63 0.4(5)
C61 C62 C63 C64 -0.8(5)
C62 C63 C64 C65 1.7(5)
C63 C64 C65 C60 -2.2(5)
C61 C60 C65 C64 1.8(5)
C59 C60 C65 C64 177.8(3)
C44 C59 C66 C71 88.7(3)
C60 C59 C66 C71 -143.7(3)
C44 C59 C66 C67 -90.1(3)
C60 C59 C66 C67 37.4(4)
C71 C66 C67 C68 0.6(5)
C59 C66 C67 C68 179.4(3)
C66 C67 C68 C69 -0.2(5)
C67 C68 C69 C70 -0.2(5)
C68 C69 C70 C71 0.2(6)
C67 C66 C71 C70 -0.6(5)
C59 C66 C71 C70 -179.5(3)
C69 C70 C71 C66 0.2(6)
C73 Ni1 C72 O72 79(2)
C74 Ni1 C72 O72 -31(2)
C1 Ni1 C72 O72 -156(2)
C74 Ni1 C73 O73 32(3)
C72 Ni1 C73 O73 -75(3)
C1 Ni1 C73 O73 163(3)
C73 Ni1 C74 O74 -77.2(15)
C72 Ni1 C74 O74 38.6(15)
C1 Ni1 C74 O74 155.3(14)
